data_7212818
loop_
_publ_author_name
'Sasmal, Sujit'
'Majumder, Samit'
'Hazra, Susanta'
'Sparkes, Hazel A.'
'Howard, Judith A. K.'
'Nayak, Malabika'
'Mohanta, Sasankasekhar'

_publ_section_title
;
 Tetrametallic [2 \\times 1 + 1 \\times 2], octametallic
 double-decker--triple-decker [5 \\times 1 + 3 \\times 1], hexametallic
 quadruple-decker and dimetallic-based one-dimensional complexes of
 copper(ii) and s block metal ions derived from
 N,N&#x2032;-ethylenebis(3-ethoxysalicylaldimine)
;
_journal_issue 12
_journal_name_full CrystEngComm
_journal_page_first 4131
_journal_paper_doi 10.1039/c0ce00154f
_journal_volume 12
_journal_year 2010
_chemical_formula_moiety 'C20 H22 Cu F6 K N2 O4 P'
_chemical_formula_sum 'C20 H22 Cu F6 K N2 O4 P'
_chemical_formula_weight 602.01
_chemical_name_systematic
; 
 ? 
;
_space_group_IT_number 19
_symmetry_cell_setting orthorhombic
_symmetry_space_group_name_Hall 'P 2ac 2ab'
_symmetry_space_group_name_H-M 'P 21 21 21'
_atom_sites_solution_hydrogens geom
_atom_sites_solution_primary direct
_atom_sites_solution_secondary difmap
_audit_creation_method SHELXL-97
_cell_angle_alpha 90.00
_cell_angle_beta 90.00
_cell_angle_gamma 90.00
_cell_formula_units_Z 4
_cell_length_a 7.1687(2)
_cell_length_b 13.7862(4)
_cell_length_c 23.3747(6)
_cell_measurement_reflns_used 4890
_cell_measurement_temperature 120(2)
_cell_measurement_theta_max 32.4432
_cell_measurement_theta_min 2.6096
_cell_volume 2310.10(11)
_computing_cell_refinement
;
CrysAlisPro, Oxford Diffraction Ltd.,
Version 1.171.33.41 (release 06-05-2009 CrysAlis171 .NET)
(compiled May  6 2009,17:20:42)
;
_computing_data_collection
;
CrysAlisPro, Oxford Diffraction Ltd.,
Version 1.171.33.41 (release 06-05-2009 CrysAlis171 .NET)
(compiled May  6 2009,17:20:42)
;
_computing_data_reduction
;
CrysAlisPro, Oxford Diffraction Ltd.,
Version 1.171.33.41 (release 06-05-2009 CrysAlis171 .NET)
(compiled May  6 2009,17:20:42)
;
_computing_molecular_graphics 'ORTEP3 for Windows (Farrugia, 1997)'
_computing_publication_material 'WinGX publication routines (Farrugia, 1999)'
_computing_structure_refinement 'SHELXL-97 (Sheldrick, 1997)'
_computing_structure_solution 'SHELXS-97 (Sheldrick, 1990)'
_diffrn_ambient_temperature 120(2)
_diffrn_detector_area_resol_mean 16.1511
_diffrn_measured_fraction_theta_full 0.999
_diffrn_measured_fraction_theta_max 0.922
_diffrn_measurement_device_type 'Xcalibur, Sapphire3, Gemini ultra'
_diffrn_radiation_monochromator graphite
_diffrn_radiation_source 'Enhance (Mo) X-ray Source'
_diffrn_radiation_type MoK\a
_diffrn_radiation_wavelength 0.71073
_diffrn_reflns_av_R_equivalents 0.0288
_diffrn_reflns_av_sigmaI/netI 0.0696
_diffrn_reflns_limit_h_max 10
_diffrn_reflns_limit_h_min -8
_diffrn_reflns_limit_k_max 20
_diffrn_reflns_limit_k_min -14
_diffrn_reflns_limit_l_max 35
_diffrn_reflns_limit_l_min -20
_diffrn_reflns_number 10437
_diffrn_reflns_theta_full 25.00
_diffrn_reflns_theta_max 32.51
_diffrn_reflns_theta_min 2.96
_exptl_absorpt_coefficient_mu 1.275
_exptl_absorpt_correction_T_max 1.00000
_exptl_absorpt_correction_T_min 0.78941
_exptl_absorpt_correction_type multi-scan
_exptl_absorpt_process_details
;
CrysAlisPro, Oxford Diffraction Ltd.,
Version 1.171.33.41 (release 06-05-2009 CrysAlis171 .NET)
(compiled May  6 2009,17:20:42)
Empirical absorption correction using spherical harmonics,
 implemented in SCALE3 ABSPACK scaling algorithm.
;
_exptl_crystal_colour dark_red
_exptl_crystal_density_diffrn 1.731
_exptl_crystal_density_method 'not measured'
_exptl_crystal_description block
_exptl_crystal_F_000 1220
_exptl_crystal_size_max 0.32
_exptl_crystal_size_mid 0.20
_exptl_crystal_size_min 0.10
_refine_diff_density_max 0.532
_refine_diff_density_min -0.494
_refine_diff_density_rms 0.072
_refine_ls_abs_structure_details 'Flack H D (1983), Acta Cryst. A39, 876-881'
_refine_ls_abs_structure_Flack 0.006(9)
_refine_ls_extinction_method none
_refine_ls_goodness_of_fit_ref 0.865
_refine_ls_hydrogen_treatment constr
_refine_ls_matrix_type full
_refine_ls_number_parameters 318
_refine_ls_number_reflns 6871
_refine_ls_number_restraints 0
_refine_ls_restrained_S_all 0.865
_refine_ls_R_factor_all 0.0477
_refine_ls_R_factor_gt 0.0337
_refine_ls_shift/su_max 0.002
_refine_ls_shift/su_mean 0.000
_refine_ls_structure_factor_coef Fsqd
_refine_ls_weighting_details 'calc w=1/[\s^2^(Fo^2^)+(0.0203P)^2^+0.0000P] where P=(Fo^2^+2Fc^2^)/3'
_refine_ls_weighting_scheme calc
_refine_ls_wR_factor_gt 0.0552
_refine_ls_wR_factor_ref 0.0569
_reflns_number_gt 5250
_reflns_number_total 6871
_reflns_threshold_expression >2sigma(I)
_cod_data_source_file c0ce00154f.txt
_cod_data_source_block 5
_cod_database_code 7212818

loop_
_symmetry_equiv_pos_as_xyz
'x, y, z'
'-x+1/2, -y, z+1/2'
'x+1/2, -y+1/2, -z'
'-x, y+1/2, -z+1/2'

loop_
_atom_site_label
_atom_site_type_symbol
_atom_site_fract_x
_atom_site_fract_y
_atom_site_fract_z
_atom_site_U_iso_or_equiv
_atom_site_adp_type
_atom_site_occupancy
_atom_site_symmetry_multiplicity
_atom_site_calc_flag
_atom_site_refinement_flags
Cu1 Cu 0.23799(4) 0.582516(19) 0.969258(9) 0.01542(6) Uani 1 1 d .
K1 K 0.22604(7) 0.52602(3) 1.120687(17) 0.01774(10) Uani 1 1 d .
P1 P 0.70728(8) 0.50616(5) 1.20254(2) 0.01974(13) Uani 1 1 d .
F1 F 0.5844(2) 0.50985(15) 1.14567(8) 0.0551(5) Uani 1 1 d .
F2 F 0.88728(18) 0.52950(14) 1.16511(7) 0.0433(5) Uani 1 1 d .
F3 F 0.7381(2) 0.39314(9) 1.19325(5) 0.0343(3) Uani 1 1 d .
F4 F 0.5254(2) 0.48352(14) 1.23877(9) 0.0649(6) Uani 1 1 d .
F5 F 0.6754(2) 0.61960(11) 1.21051(7) 0.0467(5) Uani 1 1 d .
F6 F 0.8314(2) 0.50310(14) 1.25833(6) 0.0582(5) Uani 1 1 d .
O1 O 0.2409(2) 0.72624(10) 1.14236(5) 0.0177(3) Uani 1 1 d .
O2 O 0.2419(2) 0.65703(10) 1.03821(5) 0.0160(3) Uani 1 1 d .
O3 O 0.2117(2) 0.46740(10) 1.01400(5) 0.0164(3) Uani 1 1 d .
O4 O 0.1673(2) 0.33345(12) 1.09181(6) 0.0181(3) Uani 1 1 d .
N1 N 0.2548(3) 0.69583(13) 0.92072(6) 0.0162(4) Uani 1 1 d .
N2 N 0.2493(3) 0.51100(13) 0.89785(6) 0.0177(4) Uani 1 1 d .
C1 C 0.2047(3) 0.68173(17) 1.24031(9) 0.0235(5) Uani 1 1 d .
H1A H 0.0907 0.6469 1.2297 0.035 Uiso 1 1 calc R
H1B H 0.1924 0.7067 1.2794 0.035 Uiso 1 1 calc R
H1C H 0.3114 0.6374 1.2384 0.035 Uiso 1 1 calc R
C2 C 0.2347(3) 0.76458(15) 1.19983(7) 0.0159(4) Uani 1 1 d .
H2A H 0.1316 0.8120 1.2034 0.019 Uiso 1 1 calc R
H2B H 0.3533 0.7980 1.2089 0.019 Uiso 1 1 calc R
C3 C 0.2585(3) 0.79322(15) 1.09880(8) 0.0149(4) Uani 1 1 d .
C4 C 0.2776(3) 0.89114(16) 1.10685(8) 0.0172(5) Uani 1 1 d .
H4 H 0.2811 0.9168 1.1446 0.021 Uiso 1 1 calc R
C5 C 0.2922(3) 0.95389(17) 1.05974(9) 0.0206(5) Uani 1 1 d .
H5 H 0.3057 1.0217 1.0656 0.025 Uiso 1 1 calc R
C6 C 0.2869(3) 0.91714(18) 1.00553(9) 0.0199(5) Uani 1 1 d .
H6 H 0.2955 0.9599 0.9738 0.024 Uiso 1 1 calc R
C7 C 0.2688(3) 0.81646(16) 0.99598(8) 0.0172(4) Uani 1 1 d .
C8 C 0.2564(3) 0.75147(15) 1.04255(7) 0.0139(4) Uani 1 1 d .
C9 C 0.2660(3) 0.78445(17) 0.93719(8) 0.0194(5) Uani 1 1 d .
H9 H 0.2731 0.8329 0.9084 0.023 Uiso 1 1 calc R
C10 C 0.2406(3) 0.67475(16) 0.85900(7) 0.0198(5) Uani 1 1 d .
H10A H 0.3201 0.7203 0.8371 0.024 Uiso 1 1 calc R
H10B H 0.1100 0.6829 0.8461 0.024 Uiso 1 1 calc R
C11 C 0.3041(3) 0.57099(18) 0.84857(8) 0.0216(5) Uani 1 1 d .
H11A H 0.2457 0.5455 0.8133 0.026 Uiso 1 1 calc R
H11B H 0.4412 0.5691 0.8437 0.026 Uiso 1 1 calc R
C12 C 0.2114(3) 0.42144(18) 0.89129(8) 0.0191(5) Uani 1 1 d .
H12 H 0.2082 0.3976 0.8532 0.023 Uiso 1 1 calc R
C13 C 0.1731(3) 0.35287(18) 0.93629(9) 0.0173(5) Uani 1 1 d .
C14 C 0.1405(3) 0.25563(19) 0.92021(10) 0.0208(5) Uani 1 1 d .
H14 H 0.1366 0.2390 0.8808 0.025 Uiso 1 1 calc R
C15 C 0.1148(3) 0.18552(19) 0.96012(10) 0.0230(6) Uani 1 1 d .
H15 H 0.0928 0.1203 0.9488 0.028 Uiso 1 1 calc R
C16 C 0.1211(3) 0.21044(18) 1.01864(10) 0.0191(5) Uani 1 1 d .
H16 H 0.1024 0.1616 1.0467 0.023 Uiso 1 1 calc R
C17 C 0.1534(3) 0.30341(18) 1.03543(10) 0.0159(5) Uani 1 1 d .
C18 C 0.1788(3) 0.37955(18) 0.99498(9) 0.0154(5) Uani 1 1 d .
C19 C 0.1656(3) 0.25842(18) 1.13417(9) 0.0202(5) Uani 1 1 d .
H19A H 0.2603 0.2085 1.1249 0.024 Uiso 1 1 calc R
H19B H 0.0416 0.2269 1.1354 0.024 Uiso 1 1 calc R
C20 C 0.2093(4) 0.30483(18) 1.19140(9) 0.0266(6) Uani 1 1 d .
H20A H 0.3336 0.3343 1.1900 0.040 Uiso 1 1 calc R
H20B H 0.2064 0.2552 1.2214 0.040 Uiso 1 1 calc R
H20C H 0.1162 0.3549 1.1998 0.040 Uiso 1 1 calc R

loop_
_atom_site_aniso_label
_atom_site_aniso_U_11
_atom_site_aniso_U_22
_atom_site_aniso_U_33
_atom_site_aniso_U_23
_atom_site_aniso_U_13
_atom_site_aniso_U_12
Cu1 0.02040(12) 0.01574(12) 0.01012(10) -0.00001(11) 0.00040(11) -0.00080(14)
K1 0.0249(2) 0.0146(2) 0.01376(19) 0.00045(18) 0.0022(2) -0.0004(2)
P1 0.0198(3) 0.0172(3) 0.0222(3) 0.0012(3) 0.0016(2) -0.0022(3)
F1 0.0533(9) 0.0439(13) 0.0682(12) 0.0133(12) -0.0444(9) -0.0049(10)
F2 0.0273(7) 0.0552(14) 0.0474(10) 0.0135(10) 0.0163(7) -0.0015(8)
F3 0.0471(8) 0.0185(7) 0.0372(7) -0.0009(6) 0.0009(8) 0.0055(9)
F4 0.0595(10) 0.0344(12) 0.1010(16) -0.0089(12) 0.0576(10) -0.0107(10)
F5 0.0604(10) 0.0172(8) 0.0625(11) -0.0030(9) 0.0152(9) -0.0029(8)
F6 0.0996(13) 0.0470(12) 0.0280(8) 0.0108(9) -0.0309(9) -0.0238(12)
O1 0.0294(8) 0.0123(7) 0.0114(6) -0.0008(6) 0.0011(7) 0.0009(9)
O2 0.0253(7) 0.0119(7) 0.0109(6) 0.0000(6) 0.0005(8) -0.0021(9)
O3 0.0261(8) 0.0105(8) 0.0125(6) -0.0019(6) 0.0003(6) 0.0001(7)
O4 0.0262(8) 0.0137(9) 0.0144(7) 0.0014(7) 0.0007(6) -0.0006(7)
N1 0.0171(9) 0.0221(10) 0.0093(7) 0.0019(7) 0.0000(8) -0.0028(11)
N2 0.0187(8) 0.0239(10) 0.0106(7) -0.0016(7) 0.0012(8) -0.0003(11)
C1 0.0348(13) 0.0204(13) 0.0154(10) 0.0015(10) 0.0024(10) 0.0056(12)
C2 0.0200(11) 0.0156(10) 0.0122(8) -0.0050(8) 0.0012(10) 0.0005(11)
C3 0.0138(9) 0.0165(11) 0.0146(8) 0.0033(8) -0.0003(10) 0.0001(12)
C4 0.0187(10) 0.0156(11) 0.0172(9) -0.0018(9) -0.0005(9) 0.0019(11)
C5 0.0234(11) 0.0120(11) 0.0265(11) -0.0008(10) -0.0001(9) -0.0019(10)
C6 0.0220(11) 0.0150(11) 0.0228(10) 0.0069(10) 0.0007(9) -0.0001(12)
C7 0.0155(10) 0.0187(11) 0.0173(9) 0.0023(9) -0.0006(9) 0.0005(11)
C8 0.0118(9) 0.0146(10) 0.0155(9) -0.0014(8) -0.0001(9) -0.0008(12)
C9 0.0189(11) 0.0245(12) 0.0147(9) 0.0090(9) 0.0002(10) 0.0003(13)
C10 0.0209(10) 0.0284(12) 0.0101(8) 0.0031(9) 0.0006(10) -0.0008(13)
C11 0.0221(11) 0.0307(14) 0.0121(9) 0.0001(10) 0.0021(8) -0.0051(12)
C12 0.0159(10) 0.0267(13) 0.0147(9) -0.0050(10) -0.0011(8) 0.0017(12)
C13 0.0149(10) 0.0204(14) 0.0167(10) -0.0060(10) -0.0004(8) -0.0015(10)
C14 0.0180(11) 0.0238(15) 0.0207(11) -0.0098(12) -0.0009(9) 0.0011(11)
C15 0.0194(11) 0.0170(13) 0.0325(14) -0.0118(12) -0.0013(10) -0.0004(11)
C16 0.0184(10) 0.0150(13) 0.0238(13) -0.0001(11) -0.0013(9) 0.0009(10)
C17 0.0144(9) 0.0165(12) 0.0168(11) -0.0025(10) 0.0013(9) 0.0018(9)
C18 0.0128(10) 0.0163(12) 0.0172(10) -0.0026(10) 0.0000(8) 0.0010(9)
C19 0.0230(11) 0.0162(13) 0.0215(11) 0.0069(11) 0.0001(9) -0.0041(10)
C20 0.0358(14) 0.0227(13) 0.0213(11) 0.0062(10) 0.0004(10) -0.0020(13)

loop_
_atom_type_symbol
_atom_type_description
_atom_type_scat_dispersion_real
_atom_type_scat_dispersion_imag
_atom_type_scat_source
C C 0.0033 0.0016 'International Tables Vol C Tables 4.2.6.8 and 6.1.1.4'
H H 0.0000 0.0000 'International Tables Vol C Tables 4.2.6.8 and 6.1.1.4'
N N 0.0061 0.0033 'International Tables Vol C Tables 4.2.6.8 and 6.1.1.4'
O O 0.0106 0.0060 'International Tables Vol C Tables 4.2.6.8 and 6.1.1.4'
F F 0.0171 0.0103 'International Tables Vol C Tables 4.2.6.8 and 6.1.1.4'
P P 0.1023 0.0942 'International Tables Vol C Tables 4.2.6.8 and 6.1.1.4'
K K 0.2009 0.2494 'International Tables Vol C Tables 4.2.6.8 and 6.1.1.4'
Cu Cu 0.3201 1.2651 'International Tables Vol C Tables 4.2.6.8 and 6.1.1.4'

loop_
_geom_angle_atom_site_label_1
_geom_angle_atom_site_label_2
_geom_angle_atom_site_label_3
_geom_angle
_geom_angle_site_symmetry_1
_geom_angle_site_symmetry_3
O3 Cu1 O2 89.22(6) . .
O3 Cu1 N1 176.67(7) . .
O2 Cu1 N1 93.42(6) . .
O3 Cu1 N2 93.03(7) . .
O2 Cu1 N2 176.23(8) . .
N1 Cu1 N2 84.45(7) . .
O3 Cu1 K1 44.32(4) . .
O2 Cu1 K1 44.97(4) . .
N1 Cu1 K1 138.38(5) . .
N2 Cu1 K1 137.03(5) . .
O3 K1 F2 110.07(5) . 1_455
O3 K1 F1 102.84(6) . .
F2 K1 F1 143.90(6) 1_455 .
O3 K1 O2 61.25(4) . .
F2 K1 O2 108.29(5) 1_455 .
F1 K1 O2 100.19(6) . .
O3 K1 O4 57.82(5) . .
F2 K1 O4 88.47(5) 1_455 .
F1 K1 O4 96.93(6) . .
O2 K1 O4 118.90(4) . .
O3 K1 O1 118.41(4) . .
F2 K1 O1 86.91(6) 1_455 .
F1 K1 O1 90.36(6) . .
O2 K1 O1 57.22(4) . .
O4 K1 O1 172.38(5) . .
O3 K1 Cu1 30.57(3) . .
F2 K1 Cu1 113.68(4) 1_455 .
F1 K1 Cu1 102.17(4) . .
O2 K1 Cu1 30.73(3) . .
O4 K1 Cu1 88.37(3) . .
O1 K1 Cu1 87.94(3) . .
F6 P1 F4 90.96(11) . .
F6 P1 F3 90.48(9) . .
F4 P1 F3 89.66(10) . .
F6 P1 F5 90.60(10) . .
F4 P1 F5 90.72(10) . .
F3 P1 F5 178.84(9) . .
F6 P1 F2 90.16(9) . .
F4 P1 F2 178.85(11) . .
F3 P1 F2 90.60(10) . .
F5 P1 F2 88.99(10) . .
F6 P1 F1 179.19(11) . .
F4 P1 F1 89.84(11) . .
F3 P1 F1 89.66(10) . .
F5 P1 F1 89.25(10) . .
F2 P1 F1 89.04(9) . .
P1 F1 K1 136.32(11) . .
P1 F2 K1 163.25(11) . 1_655
C3 O1 C2 116.37(15) . .
C3 O1 K1 121.86(11) . .
C2 O1 K1 121.76(11) . .
C8 O2 Cu1 126.91(11) . .
C8 O2 K1 128.74(11) . .
Cu1 O2 K1 104.30(6) . .
C18 O3 Cu1 126.83(13) . .
C18 O3 K1 127.87(13) . .
Cu1 O3 K1 105.11(6) . .
C17 O4 C19 116.20(18) . .
C17 O4 K1 121.94(13) . .
C19 O4 K1 121.65(13) . .
C9 N1 C10 119.03(17) . .
C9 N1 Cu1 126.63(13) . .
C10 N1 Cu1 114.21(13) . .
C12 N2 C11 120.51(17) . .
C12 N2 Cu1 125.97(14) . .
C11 N2 Cu1 113.51(14) . .
C2 C1 H1A 109.5 . .
C2 C1 H1B 109.5 . .
H1A C1 H1B 109.5 . .
C2 C1 H1C 109.5 . .
H1A C1 H1C 109.5 . .
H1B C1 H1C 109.5 . .
O1 C2 C1 108.22(16) . .
O1 C2 H2A 110.1 . .
C1 C2 H2A 110.1 . .
O1 C2 H2B 110.1 . .
C1 C2 H2B 110.1 . .
H2A C2 H2B 108.4 . .
C4 C3 O1 124.54(17) . .
C4 C3 C8 121.47(18) . .
O1 C3 C8 113.99(17) . .
C3 C4 C5 120.46(19) . .
C3 C4 H4 119.8 . .
C5 C4 H4 119.8 . .
C6 C5 C4 119.8(2) . .
C6 C5 H5 120.1 . .
C4 C5 H5 120.1 . .
C5 C6 C7 120.9(2) . .
C5 C6 H6 119.5 . .
C7 C6 H6 119.5 . .
C6 C7 C8 120.50(18) . .
C6 C7 C9 116.89(19) . .
C8 C7 C9 122.61(19) . .
O2 C8 C7 125.14(16) . .
O2 C8 C3 118.06(17) . .
C7 C8 C3 116.80(18) . .
N1 C9 C7 125.27(19) . .
N1 C9 H9 117.4 . .
C7 C9 H9 117.4 . .
N1 C10 C11 108.75(17) . .
N1 C10 H10A 109.9 . .
C11 C10 H10A 109.9 . .
N1 C10 H10B 109.9 . .
C11 C10 H10B 109.9 . .
H10A C10 H10B 108.3 . .
N2 C11 C10 108.87(17) . .
N2 C11 H11A 109.9 . .
C10 C11 H11A 109.9 . .
N2 C11 H11B 109.9 . .
C10 C11 H11B 109.9 . .
H11A C11 H11B 108.3 . .
N2 C12 C13 126.08(19) . .
N2 C12 H12 117.0 . .
C13 C12 H12 117.0 . .
C14 C13 C18 120.5(2) . .
C14 C13 C12 117.4(2) . .
C18 C13 C12 122.0(2) . .
C15 C14 C13 121.1(2) . .
C15 C14 H14 119.5 . .
C13 C14 H14 119.5 . .
C14 C15 C16 119.3(2) . .
C14 C15 H15 120.4 . .
C16 C15 H15 120.4 . .
C17 C16 C15 121.0(2) . .
C17 C16 H16 119.5 . .
C15 C16 H16 119.5 . .
C16 C17 O4 124.6(2) . .
C16 C17 C18 121.7(2) . .
O4 C17 C18 113.7(2) . .
O3 C18 C13 124.9(2) . .
O3 C18 C17 118.58(19) . .
C13 C18 C17 116.5(2) . .
O4 C19 C20 107.7(2) . .
O4 C19 H19A 110.2 . .
C20 C19 H19A 110.2 . .
O4 C19 H19B 110.2 . .
C20 C19 H19B 110.2 . .
H19A C19 H19B 108.5 . .
C19 C20 H20A 109.5 . .
C19 C20 H20B 109.5 . .
H20A C20 H20B 109.5 . .
C19 C20 H20C 109.5 . .
H20A C20 H20C 109.5 . .
H20B C20 H20C 109.5 . .

loop_
_geom_bond_atom_site_label_1
_geom_bond_atom_site_label_2
_geom_bond_distance
_geom_bond_site_symmetry_2
Cu1 O3 1.9100(14) .
Cu1 O2 1.9115(12) .
Cu1 N1 1.9345(17) .
Cu1 N2 1.9403(15) .
K1 O3 2.6235(14) .
K1 F2 2.6417(14) 1_455
K1 F1 2.6440(15) .
K1 O2 2.6442(13) .
K1 O4 2.7716(17) .
K1 O1 2.8083(14) .
P1 F6 1.5792(16) .
P1 F4 1.5858(15) .
P1 F3 1.5886(15) .
P1 F5 1.5914(17) .
P1 F2 1.5918(14) .
P1 F1 1.5953(16) .
F2 K1 2.6417(13) 1_655
O1 C3 1.380(2) .
O1 C2 1.444(2) .
O2 C8 1.310(2) .
O3 C18 1.311(3) .
O4 C17 1.385(3) .
O4 C19 1.432(3) .
N1 C9 1.284(3) .
N1 C10 1.475(2) .
N2 C12 1.273(3) .
N2 C11 1.471(3) .
C1 C2 1.499(3) .
C1 H1A 0.9800 .
C1 H1B 0.9800 .
C1 H1C 0.9800 .
C2 H2A 0.9900 .
C2 H2B 0.9900 .
C3 C4 1.370(3) .
C3 C8 1.435(2) .
C4 C5 1.404(3) .
C4 H4 0.9500 .
C5 C6 1.365(3) .
C5 H5 0.9500 .
C6 C7 1.412(3) .
C6 H6 0.9500 .
C7 C8 1.413(3) .
C7 C9 1.443(3) .
C9 H9 0.9500 .
C10 C11 1.521(3) .
C10 H10A 0.9900 .
C10 H10B 0.9900 .
C11 H11A 0.9900 .
C11 H11B 0.9900 .
C12 C13 1.441(3) .
C12 H12 0.9500 .
C13 C14 1.412(3) .
C13 C18 1.421(3) .
C14 C15 1.356(3) .
C14 H14 0.9500 .
C15 C16 1.411(3) .
C15 H15 0.9500 .
C16 C17 1.360(3) .
C16 H16 0.9500 .
C17 C18 1.424(3) .
C19 C20 1.515(3) .
C19 H19A 0.9900 .
C19 H19B 0.9900 .
C20 H20A 0.9800 .
C20 H20B 0.9800 .
C20 H20C 0.9800 .
